data_4084226
loop_
_publ_author_name
'Semenov, Nikolay A.'
'Lonchakov, Anton V.'
'Pushkarevsky, Nikolay A.'
'Suturina, Elizaveta A.'
'Korolev, Valery V.'
'Lork, Enno'
'Vasiliev, Vladimir G.'
'Konchenko, Sergey N.'
'Beckmann, Jens'
'Gritsan, Nina P.'
'Zibarev, Andrey V.'

_publ_section_title
;
 Coordination of Halide and Chalcogenolate Anions to Heavier
 1,2,5-Chalcogenadiazoles: Experiment and Theory
;
_journal_issue 16
_journal_name_full Organometallics
_journal_page_first 4302
_journal_paper_doi 10.1021/om5006403
_journal_volume 33
_journal_year 2014
_chemical_absolute_configuration ad
_chemical_formula_moiety 'C18 H29 K O6 Te'
_chemical_formula_sum 'C18 H29 K O6 Te'
_chemical_formula_weight 508.11
_chemical_name_systematic
;
 ? 
;
_space_group_crystal_system monoclinic
_space_group_IT_number 4
_space_group_name_Hall 'P 2yb'
_space_group_name_H-M_alt 'P 1 21 1'
_symmetry_space_group_name_Hall 'P 2yb'
_symmetry_space_group_name_H-M 'P 1 21 1'
_atom_sites_solution_hydrogens geom
_atom_sites_solution_primary direct
_atom_sites_solution_secondary difmap
_audit_creation_date 2011-10-12
_audit_creation_method
;
  Olex2 1.1
  (compiled 2011.09.07 svn.r1971, GUI svn.r3853)
;
_cell_angle_alpha 90.00
_cell_angle_beta 107.730(10)
_cell_angle_gamma 90.00
_cell_formula_units_Z 2
_cell_length_a 8.6750(10)
_cell_length_b 14.879(2)
_cell_length_c 8.956(2)
_cell_measurement_reflns_used 69
_cell_measurement_temperature 173
_cell_measurement_theta_max 12.507
_cell_measurement_theta_min 2.450
_cell_volume 1101.1(3)
_computing_molecular_graphics
;
O. V. Dolomanov, L. J. Bourhis, R. J. Gildea, J. A. K. Howard and H. Puschmann,
OLEX2: a complete structure solution, refinement and analysis program.
J. Appl. Cryst. (2009). 42, 339-341.
;
_computing_publication_material
;
O. V. Dolomanov, L. J. Bourhis, R. J. Gildea, J. A. K. Howard and H. Puschmann,
OLEX2: a complete structure solution, refinement and analysis program.
J. Appl. Cryst. (2009). 42, 339-341.
;
_computing_structure_refinement
;
XL, G.M. Sheldrick, Acta Cryst.
(2008). A64, 112-122
;
_computing_structure_solution
;
olex2.solve (L.J. Bourhis, O.V. Dolomanov, R.J. Gildea, J.A.K. Howard,
H. Puschmann, in preparation, 2011)
;
_diffrn_ambient_temperature 173
_diffrn_measured_fraction_theta_full 0.999
_diffrn_measured_fraction_theta_max 0.999
_diffrn_measurement_device_type 'Siemens P4'
_diffrn_measurement_method '2\q/\w scans'
_diffrn_radiation_monochromator graphite
_diffrn_radiation_type MoK\a
_diffrn_radiation_wavelength 0.71073
_diffrn_reflns_av_R_equivalents 0.0249
_diffrn_reflns_av_unetI/netI 0.0333
_diffrn_reflns_limit_h_max 1
_diffrn_reflns_limit_h_min -11
_diffrn_reflns_limit_k_max 19
_diffrn_reflns_limit_k_min -1
_diffrn_reflns_limit_l_max 11
_diffrn_reflns_limit_l_min -11
_diffrn_reflns_number 3428
_diffrn_reflns_theta_full 27.51
_diffrn_reflns_theta_max 27.51
_diffrn_reflns_theta_min 2.74
_diffrn_source 'normal-focus sealed tube'
_diffrn_standards_decay_% 'random variation +/-2.0'
_diffrn_standards_interval_count 197
_diffrn_standards_number 3
_exptl_absorpt_coefficient_mu 1.568
_exptl_absorpt_correction_T_max 0.703
_exptl_absorpt_correction_T_min 0.245
_exptl_absorpt_correction_type refdelf
_exptl_absorpt_process_details 'Stuart & Walker, Acta Cryst A, 1983'
_exptl_crystal_colour yellow
_exptl_crystal_colour_primary yellow
_exptl_crystal_density_diffrn 1.533
_exptl_crystal_density_method 'not measured'
_exptl_crystal_F_000 512
_exptl_crystal_size_max 0.7
_exptl_crystal_size_mid 0.6
_exptl_crystal_size_min 0.5
_refine_diff_density_max 0.539
_refine_diff_density_min -0.934
_refine_diff_density_rms 0.068
_refine_ls_abs_structure_details 'Flack H D (1983), Acta Cryst. A39, 876-881'
_refine_ls_abs_structure_Flack 0.02(2)
_refine_ls_extinction_method none
_refine_ls_goodness_of_fit_ref 1.062
_refine_ls_hydrogen_treatment constr
_refine_ls_matrix_type full
_refine_ls_number_parameters 235
_refine_ls_number_reflns 2910
_refine_ls_number_restraints 1
_refine_ls_restrained_S_all 1.062
_refine_ls_R_factor_all 0.0300
_refine_ls_R_factor_gt 0.0283
_refine_ls_shift/su_max 0.001
_refine_ls_shift/su_mean 0.000
_refine_ls_structure_factor_coef Fsqd
_refine_ls_weighting_details 'calc w=1/[\s^2^(Fo^2^)+(0.0332P)^2^+0.5272P] where P=(Fo^2^+2Fc^2^)/3'
_refine_ls_weighting_scheme calc
_refine_ls_wR_factor_gt 0.0711
_refine_ls_wR_factor_ref 0.0721
_reflns_number_gt 2793
_reflns_number_total 2910
_reflns_threshold_expression >2sigma(I)
_cod_data_source_file om5006403_si_003.cif
_cod_data_source_block ns111011
_cod_depositor_comments
;
The following automatic conversions were performed:

'_exptl_absorpt_correction_type' value 'refdelF' changed to 'refdelf'
according to
/usr/data/users/saulius/crontab/automatic-downloads/rss-feeds/ACS/lib/dictionaries/cif_core.dic
dictionary named 'cif_core.dic' version 2.4.2 from 2011-04-26.

Automatic conversion script
Id: cif_fix_values 2281 2013-09-26 08:29:07Z andrius 

 Adding full bibliography for 4084223--4084227.cif.
;
_cod_database_code 4084226

loop_
_space_group_symop_id
_space_group_symop_operation_xyz
1 'x, y, z'
2 '-x, y+1/2, -z'

loop_
_atom_site_label
_atom_site_type_symbol
_atom_site_fract_x
_atom_site_fract_y
_atom_site_fract_z
_atom_site_U_iso_or_equiv
_atom_site_adp_type
_atom_site_occupancy
_atom_site_symmetry_multiplicity
_atom_site_calc_flag
_atom_site_refinement_flags
Te1 Te 0.66462(4) 0.46123(2) 0.90255(3) 0.04195(9) Uani 1 1 d .
K1 K 0.40806(10) 0.33524(6) 0.59445(10) 0.03132(18) Uani 1 1 d .
O1 O 0.0964(4) 0.3745(2) 0.6194(4) 0.0366(7) Uani 1 1 d .
O2 O 0.3248(4) 0.2741(2) 0.8541(4) 0.0383(7) Uani 1 1 d .
O3 O 0.5757(4) 0.1834(2) 0.7759(4) 0.0390(7) Uani 1 1 d .
O4 O 0.6717(4) 0.2597(3) 0.5251(4) 0.0403(7) Uani 1 1 d .
O5 O 0.4380(4) 0.3543(2) 0.2924(4) 0.0410(7) Uani 1 1 d .
O6 O 0.1914(4) 0.4478(3) 0.3669(3) 0.0390(8) Uani 1 1 d .
C1 C 0.7562(5) 0.5575(3) 0.7777(5) 0.0306(8) Uani 1 1 d .
C2 C 0.8924(5) 0.6091(3) 0.8512(5) 0.0341(9) Uani 1 1 d .
H2 H 0.9448 0.6008 0.9601 0.041 Uiso 1 1 calc R
C3 C 0.9538(6) 0.6721(4) 0.7702(6) 0.0433(11) Uani 1 1 d .
H3 H 1.0460 0.7066 0.8240 0.052 Uiso 1 1 calc R
C4 C 0.8810(7) 0.6847(4) 0.6115(6) 0.0443(11) Uani 1 1 d .
H4 H 0.9226 0.7276 0.5552 0.053 Uiso 1 1 calc R
C5 C 0.7482(6) 0.6343(4) 0.5369(5) 0.0421(11) Uani 1 1 d .
H5 H 0.6977 0.6426 0.4277 0.051 Uiso 1 1 calc R
C6 C 0.6853(5) 0.5712(3) 0.6169(5) 0.0364(9) Uani 1 1 d .
H6 H 0.5931 0.5370 0.5617 0.044 Uiso 1 1 calc R
C7 C 0.0968(6) 0.3728(4) 0.7779(6) 0.0454(11) Uani 1 1 d .
H7A H -0.0143 0.3820 0.7835 0.054 Uiso 1 1 calc R
H7B H 0.1666 0.4214 0.8377 0.054 Uiso 1 1 calc R
C8 C 0.1601(6) 0.2828(4) 0.8465(6) 0.0445(11) Uani 1 1 d .
H8A H 0.1491 0.2772 0.9530 0.053 Uiso 1 1 calc R
H8B H 0.0960 0.2342 0.7806 0.053 Uiso 1 1 calc R
C9 C 0.3931(6) 0.1925(4) 0.9277(5) 0.0416(10) Uani 1 1 d .
H9A H 0.3335 0.1406 0.8684 0.050 Uiso 1 1 calc R
H9B H 0.3851 0.1901 1.0356 0.050 Uiso 1 1 calc R
C10 C 0.5664(6) 0.1887(4) 0.9322(5) 0.0424(11) Uani 1 1 d .
H10A H 0.6237 0.2431 0.9844 0.051 Uiso 1 1 calc R
H10B H 0.6192 0.1355 0.9928 0.051 Uiso 1 1 calc R
C11 C 0.7378(5) 0.1861(4) 0.7726(6) 0.0444(11) Uani 1 1 d .
H11A H 0.7999 0.1356 0.8343 0.053 Uiso 1 1 calc R
H11B H 0.7896 0.2431 0.8193 0.053 Uiso 1 1 calc R
C12 C 0.7377(6) 0.1794(4) 0.6048(6) 0.0438(11) Uani 1 1 d .
H12A H 0.8496 0.1708 0.6009 0.053 Uiso 1 1 calc R
H12B H 0.6720 0.1271 0.5535 0.053 Uiso 1 1 calc R
C13 C 0.6640(7) 0.2574(5) 0.3650(6) 0.0528(14) Uani 1 1 d .
H13A H 0.5910 0.2086 0.3105 0.063 Uiso 1 1 calc R
H13B H 0.7730 0.2460 0.3552 0.063 Uiso 1 1 calc R
C14 C 0.6022(6) 0.3454(4) 0.2937(6) 0.0510(13) Uani 1 1 d .
H14A H 0.6683 0.3948 0.3554 0.061 Uiso 1 1 calc R
H14B H 0.6088 0.3486 0.1854 0.061 Uiso 1 1 calc R
C15 C 0.3632(6) 0.4313(4) 0.2081(5) 0.0407(10) Uani 1 1 d .
H15A H 0.3668 0.4286 0.0987 0.049 Uiso 1 1 calc R
H15B H 0.4198 0.4865 0.2579 0.049 Uiso 1 1 calc R
C16 C 0.1915(6) 0.4320(4) 0.2106(5) 0.0435(11) Uani 1 1 d .
H16A H 0.1299 0.4798 0.1407 0.052 Uiso 1 1 calc R
H16B H 0.1395 0.3735 0.1732 0.052 Uiso 1 1 calc R
C17 C 0.0302(5) 0.4515(5) 0.3773(5) 0.0463(13) Uani 1 1 d .
H17A H -0.0298 0.3965 0.3310 0.056 Uiso 1 1 calc R
H17B H -0.0274 0.5041 0.3187 0.056 Uiso 1 1 calc R
C18 C 0.0387(6) 0.4587(5) 0.5468(5) 0.0487(10) Uani 1 1 d .
H18A H 0.1133 0.5077 0.5981 0.058 Uiso 1 1 calc R
H18B H -0.0697 0.4719 0.5563 0.058 Uiso 1 1 calc R

loop_
_atom_site_aniso_label
_atom_site_aniso_U_11
_atom_site_aniso_U_22
_atom_site_aniso_U_33
_atom_site_aniso_U_23
_atom_site_aniso_U_13
_atom_site_aniso_U_12
Te1 0.04690(16) 0.03944(14) 0.04108(14) -0.00521(17) 0.01572(11) -0.01229(16)
K1 0.0216(4) 0.0381(4) 0.0316(4) 0.0027(4) 0.0042(3) 0.0012(3)
O1 0.0286(14) 0.0403(16) 0.0398(15) -0.0031(13) 0.0087(12) 0.0066(13)
O2 0.0291(15) 0.0433(17) 0.0411(16) 0.0056(14) 0.0087(13) -0.0065(14)
O3 0.0255(15) 0.0473(18) 0.0382(16) 0.0047(14) 0.0006(13) -0.0014(14)
O4 0.0266(15) 0.050(2) 0.0411(17) 0.0007(15) 0.0064(13) 0.0081(15)
O5 0.0362(16) 0.0467(19) 0.0403(15) 0.0101(14) 0.0119(14) 0.0049(14)
O6 0.0281(13) 0.048(2) 0.0347(13) 0.0005(15) 0.0009(11) 0.0023(14)
C1 0.0249(18) 0.034(2) 0.0302(18) -0.0014(16) 0.0045(15) 0.0005(16)
C2 0.0223(19) 0.042(2) 0.0304(19) -0.0003(17) -0.0029(16) -0.0026(17)
C3 0.027(2) 0.047(3) 0.050(3) 0.005(2) 0.002(2) -0.004(2)
C4 0.042(3) 0.047(3) 0.047(3) 0.015(2) 0.017(2) 0.010(2)
C5 0.036(2) 0.053(3) 0.032(2) 0.010(2) 0.0022(19) 0.016(2)
C6 0.0256(19) 0.043(2) 0.0320(19) -0.0012(18) -0.0038(16) 0.0030(18)
C7 0.040(2) 0.058(3) 0.044(2) -0.008(2) 0.022(2) 0.004(2)
C8 0.037(2) 0.056(3) 0.047(2) -0.001(2) 0.023(2) -0.002(2)
C9 0.041(2) 0.047(3) 0.032(2) 0.0065(19) 0.0042(19) -0.006(2)
C10 0.037(2) 0.046(3) 0.033(2) 0.0092(19) -0.0063(19) 0.000(2)
C11 0.0189(19) 0.052(3) 0.052(3) 0.004(2) -0.0057(19) 0.0060(19)
C12 0.024(2) 0.049(3) 0.052(3) -0.002(2) 0.003(2) 0.011(2)
C13 0.041(3) 0.075(4) 0.048(3) 0.000(3) 0.021(2) 0.015(3)
C14 0.044(3) 0.070(4) 0.046(2) 0.008(3) 0.024(2) 0.004(3)
C15 0.040(2) 0.047(2) 0.0320(19) 0.0088(18) 0.0060(18) -0.001(2)
C16 0.040(2) 0.048(2) 0.035(2) 0.0045(18) -0.0002(19) 0.006(2)
C17 0.030(2) 0.056(4) 0.044(2) 0.011(3) -0.0011(17) 0.015(3)
C18 0.040(2) 0.048(2) 0.058(2) 0.004(3) 0.015(2) 0.017(3)

loop_
_atom_type_symbol
_atom_type_description
_atom_type_scat_dispersion_real
_atom_type_scat_dispersion_imag
_atom_type_scat_source
C C 0.0033 0.0016 'International Tables Vol C Tables 4.2.6.8 and 6.1.1.4'
H H 0.0000 0.0000 'International Tables Vol C Tables 4.2.6.8 and 6.1.1.4'
O O 0.0106 0.0060 'International Tables Vol C Tables 4.2.6.8 and 6.1.1.4'
K K 0.2009 0.2494 'International Tables Vol C Tables 4.2.6.8 and 6.1.1.4'
Te Te -0.5308 1.6751 'International Tables Vol C Tables 4.2.6.8 and 6.1.1.4'

loop_
_geom_angle_atom_site_label_1
_geom_angle_atom_site_label_2
_geom_angle_atom_site_label_3
_geom_angle
_geom_angle_site_symmetry_1
_geom_angle_site_symmetry_3
C1 Te1 K1 101.32(11) . .
O1 K1 Te1 102.64(7) . .
O1 K1 O3 116.28(10) . .
O1 K1 O6 60.02(9) . .
O1 K1 C4 67.75(11) . 2_646
O1 K1 C5 85.31(12) . 2_646
O2 K1 Te1 77.43(7) . .
O2 K1 O1 60.47(10) . .
O2 K1 O3 59.47(10) . .
O2 K1 O5 163.51(11) . .
O2 K1 O6 120.33(10) . .
O2 K1 C4 84.44(11) . 2_646
O2 K1 C5 79.71(11) . 2_646
O3 K1 Te1 83.46(7) . .
O3 K1 C4 87.28(13) . 2_646
O3 K1 C5 65.24(11) . 2_646
O4 K1 Te1 91.34(8) . .
O4 K1 O1 165.31(11) . .
O4 K1 O2 119.57(11) . .
O4 K1 O3 60.32(10) . .
O4 K1 O5 60.17(10) . .
O4 K1 O6 118.98(10) . .
O4 K1 C4 97.56(12) . 2_646
O4 K1 C5 80.40(13) . 2_646
O5 K1 Te1 118.71(8) . .
O5 K1 O1 115.11(10) . .
O5 K1 O3 116.11(10) . .
O5 K1 O6 59.17(10) . .
O5 K1 C4 79.39(11) . 2_646
O5 K1 C5 84.14(12) . 2_646
O6 K1 Te1 111.68(8) . .
O6 K1 O3 164.74(10) . .
O6 K1 C4 77.64(12) . 2_646
O6 K1 C5 99.51(12) . 2_646
C4 K1 Te1 161.87(9) 2_646 .
C5 K1 Te1 147.68(9) 2_646 .
C5 K1 C4 23.14(14) 2_646 2_646
C7 O1 K1 111.3(3) . .
C7 O1 C18 111.4(4) . .
C18 O1 K1 110.8(3) . .
C8 O2 K1 116.4(3) . .
C8 O2 C9 111.8(4) . .
C9 O2 K1 119.2(3) . .
C10 O3 K1 109.7(3) . .
C11 O3 K1 107.3(3) . .
C11 O3 C10 111.8(4) . .
C12 O4 K1 117.5(3) . .
C13 O4 K1 116.6(3) . .
C13 O4 C12 112.0(4) . .
C14 O5 K1 111.6(3) . .
C15 O5 K1 115.7(3) . .
C15 O5 C14 111.9(4) . .
C16 O6 K1 114.1(3) . .
C16 O6 C17 111.4(3) . .
C17 O6 K1 114.8(3) . .
C2 C1 Te1 121.6(3) . .
C2 C1 C6 116.7(4) . .
C6 C1 Te1 121.7(3) . .
C3 C2 C1 122.0(4) . .
C4 C3 C2 120.2(5) . .
C3 C4 K1 132.0(4) . 2_656
C5 C4 K1 74.2(3) . 2_656
C5 C4 C3 118.8(5) . .
C4 C5 K1 82.7(3) . 2_656
C4 C5 C6 121.5(4) . .
C6 C5 K1 127.2(3) . 2_656
C5 C6 C1 120.7(4) . .
O1 C7 C8 108.3(4) . .
O2 C8 C7 109.7(4) . .
O2 C9 C10 108.6(4) . .
O3 C10 C9 109.4(4) . .
O3 C11 C12 108.7(4) . .
O4 C12 C11 108.8(4) . .
O4 C13 C14 108.3(5) . .
O5 C14 C13 108.3(4) . .
O5 C15 C16 107.1(4) . .
O6 C16 C15 108.4(4) . .
O6 C17 C18 108.7(4) . .
O1 C18 C17 107.4(5) . .

loop_
_geom_bond_atom_site_label_1
_geom_bond_atom_site_label_2
_geom_bond_distance
_geom_bond_site_symmetry_2
Te1 K1 3.5130(10) .
Te1 C1 2.115(4) .
K1 O1 2.840(3) .
K1 O2 2.789(3) .
K1 O3 2.902(4) .
K1 O4 2.782(3) .
K1 O5 2.810(3) .
K1 O6 2.856(3) .
K1 C4 3.449(5) 2_646
K1 C5 3.345(5) 2_646
O1 C7 1.419(5) .
O1 C18 1.429(8) .
O2 C8 1.415(5) .
O2 C9 1.421(6) .
O3 C10 1.428(6) .
O3 C11 1.416(6) .
O4 C12 1.421(6) .
O4 C13 1.416(6) .
O5 C14 1.427(6) .
O5 C15 1.417(6) .
O6 C16 1.419(5) .
O6 C17 1.431(5) .
C1 C2 1.394(6) .
C1 C6 1.398(6) .
C2 C3 1.387(7) .
C3 C4 1.381(7) .
C4 K1 3.449(5) 2_656
C4 C5 1.367(8) .
C5 K1 3.345(5) 2_656
C5 C6 1.389(7) .
C7 C8 1.506(8) .
C9 C10 1.493(7) .
C11 C12 1.506(7) .
C13 C14 1.483(9) .
C15 C16 1.497(7) .
C17 C18 1.501(6) .
